data_4035829
loop_
_publ_author_name
'Schiavo, Lucie'
'Lebedel, Ludivine'
'Mass\'e, Paul'
'Choppin, Sabine'
'Hanquet, Gilles'

_publ_section_title
;
 Access to Wieland-Miescher Diketone-Derived Building Blocks by
 Stereoselective Construction of the C-9 Quaternary Carbon Center Using
 the Mukaiyama Aldol Reaction.
;
_journal_issue 12
_journal_name_full 'The Journal of organic chemistry'
_journal_page_first 6247
_journal_page_last 6258
_journal_paper_doi 10.1021/acs.joc.7b02862
_journal_volume 83
_journal_year 2018
_chemical_absolute_configuration rm
_chemical_formula_moiety 'C22 H30 O4'
_chemical_formula_sum 'C22 H30 O4'
_chemical_formula_weight 358.46
_space_group_crystal_system orthorhombic
_space_group_IT_number 19
_space_group_name_Hall 'P 2ac 2ab'
_space_group_name_H-M_alt 'P 21 21 21'
_atom_sites_solution_hydrogens geom
_atom_sites_solution_primary direct
_atom_sites_solution_secondary difmap
_audit_creation_method SHELXL-2013
_cell_angle_alpha 90
_cell_angle_beta 90
_cell_angle_gamma 90
_cell_formula_units_Z 4
_cell_length_a 7.8995(3)
_cell_length_b 8.2826(3)
_cell_length_c 29.6905(12)
_cell_measurement_reflns_used 5201
_cell_measurement_temperature 173(2)
_cell_measurement_theta_max 28.72
_cell_measurement_theta_min 2.67
_cell_volume 1942.60(13)
_computing_cell_refinement 'Bruker SAINT'
_computing_data_collection 'Bruker APEX2'
_computing_data_reduction 'Bruker SAINT'
_computing_molecular_graphics 'Bruker SHELXTL'
_computing_publication_material 'Bruker SHELXTL'
_computing_structure_refinement 'SHELXL-2013 (Sheldrick, 2013)'
_computing_structure_solution 'SHELXS-2013 (Sheldrick, 2013)'
_diffrn_ambient_temperature 173(2)
_diffrn_measured_fraction_theta_full 0.999
_diffrn_measured_fraction_theta_max 0.999
_diffrn_measurement_device_type 'Bruker APEX-II CCD'
_diffrn_measurement_method '\f and \w scans'
_diffrn_radiation_type MoK\a
_diffrn_radiation_wavelength 0.71073
_diffrn_reflns_av_R_equivalents 0.0259
_diffrn_reflns_av_unetI/netI 0.0298
_diffrn_reflns_Laue_measured_fraction_full 0.999
_diffrn_reflns_Laue_measured_fraction_max 0.999
_diffrn_reflns_limit_h_max 10
_diffrn_reflns_limit_h_min -10
_diffrn_reflns_limit_k_max 7
_diffrn_reflns_limit_k_min -11
_diffrn_reflns_limit_l_max 40
_diffrn_reflns_limit_l_min -40
_diffrn_reflns_number 15184
_diffrn_reflns_point_group_measured_fraction_full 0.999
_diffrn_reflns_point_group_measured_fraction_max 0.999
_diffrn_reflns_theta_full 25.242
_diffrn_reflns_theta_max 28.957
_diffrn_reflns_theta_min 2.553
_diffrn_source 'fine focus sealed tube'
_exptl_absorpt_coefficient_mu 0.083
_exptl_absorpt_correction_T_max 0.7458
_exptl_absorpt_correction_T_min 0.6872
_exptl_absorpt_correction_type multi-scan
_exptl_absorpt_process_details sadabs
_exptl_crystal_colour colourless
_exptl_crystal_density_diffrn 1.226
_exptl_crystal_description block
_exptl_crystal_F_000 776
_exptl_crystal_size_max 0.420
_exptl_crystal_size_mid 0.250
_exptl_crystal_size_min 0.200
_refine_diff_density_max 0.243
_refine_diff_density_min -0.169
_refine_diff_density_rms 0.035
_refine_ls_abs_structure_details
;
 Flack x determined using 1663 quotients [(I+)-(I-)]/[(I+)+(I-)]
 (Parsons and Flack (2004), Acta Cryst. A60, s61).
;
_refine_ls_abs_structure_Flack 0.6(3)
_refine_ls_extinction_method none
_refine_ls_goodness_of_fit_ref 1.024
_refine_ls_hydrogen_treatment constr
_refine_ls_matrix_type full
_refine_ls_number_parameters 238
_refine_ls_number_reflns 5149
_refine_ls_number_restraints 0
_refine_ls_restrained_S_all 1.024
_refine_ls_R_factor_all 0.0522
_refine_ls_R_factor_gt 0.0396
_refine_ls_shift/su_max 0.000
_refine_ls_shift/su_mean 0.000
_refine_ls_structure_factor_coef Fsqd
_refine_ls_weighting_details 'w=1/[\s^2^(Fo^2^)+(0.0451P)^2^+0.2947P] where P=(Fo^2^+2Fc^2^)/3'
_refine_ls_weighting_scheme calc
_refine_ls_wR_factor_gt 0.0887
_refine_ls_wR_factor_ref 0.0945
_reflns_Friedel_coverage 0.742
_reflns_Friedel_fraction_full 1.000
_reflns_Friedel_fraction_max 0.999
_reflns_number_gt 4341
_reflns_number_total 5149
_reflns_threshold_expression 'I > 2\s(I)'
_cod_data_source_file jo7b02862_si_001.cif
_cod_data_source_block fcls170303
_cod_database_code 4035829
_shelx_space_group_comment
;
The symmetry employed for this shelxl refinement is uniquely defined
by the following loop, which should always be used as a source of
symmetry information in preference to the above space-group names.
They are only intended as comments.
;
_shelx_estimated_absorpt_t_min 0.966
_shelx_estimated_absorpt_t_max 0.984
_shelxl_version_number 2013-4

loop_
_space_group_symop_operation_xyz
'x, y, z'
'x+1/2, -y+1/2, -z'
'-x, y+1/2, -z+1/2'
'-x+1/2, -y, z+1/2'

loop_
_atom_site_label
_atom_site_type_symbol
_atom_site_fract_x
_atom_site_fract_y
_atom_site_fract_z
_atom_site_U_iso_or_equiv
_atom_site_adp_type
_atom_site_occupancy
_atom_site_site_symmetry_order
_atom_site_calc_flag
_atom_site_refinement_flags_posn
_atom_site_refinement_flags_adp
C1 C 0.5493(3) 0.2520(2) 0.07934(6) 0.0264(4) Uani 1 1 d . .
H1A H 0.6273 0.1626 0.0870 0.032 Uiso 1 1 calc R U
H1B H 0.4331 0.2077 0.0778 0.032 Uiso 1 1 calc R U
C2 C 0.5977(3) 0.3217(3) 0.03360(6) 0.0349(5) Uani 1 1 d . .
H2A H 0.7169 0.3585 0.0344 0.042 Uiso 1 1 calc R U
H2B H 0.5878 0.2367 0.0103 0.042 Uiso 1 1 calc R U
C3 C 0.4833(3) 0.4628(2) 0.02145(6) 0.0344(5) Uani 1 1 d . .
H3A H 0.3660 0.4234 0.0173 0.041 Uiso 1 1 calc R U
H3B H 0.5214 0.5107 -0.0074 0.041 Uiso 1 1 calc R U
C4 C 0.4859(2) 0.5917(2) 0.05811(6) 0.0256(4) Uani 1 1 d . .
C5 C 0.4387(2) 0.5261(2) 0.10533(6) 0.0220(3) Uani 1 1 d . .
C6 C 0.4726(3) 0.6584(2) 0.14037(6) 0.0294(4) Uani 1 1 d . .
H6A H 0.5944 0.6867 0.1400 0.035 Uiso 1 1 calc R U
H6B H 0.4074 0.7563 0.1323 0.035 Uiso 1 1 calc R U
C7 C 0.4232(3) 0.6041(3) 0.18750(7) 0.0382(5) Uani 1 1 d . .
H7A H 0.4830 0.6736 0.2095 0.046 Uiso 1 1 calc R U
H7B H 0.3003 0.6232 0.1914 0.046 Uiso 1 1 calc R U
C8 C 0.4593(3) 0.4317(3) 0.19907(6) 0.0333(4) Uani 1 1 d . .
C9 C 0.5381(2) 0.3118(2) 0.16500(6) 0.0247(4) Uani 1 1 d . .
C10 C 0.5579(2) 0.3821(2) 0.11619(5) 0.0209(3) Uani 1 1 d . .
H10 H 0.6753 0.4268 0.1147 0.025 Uiso 1 1 calc R U
C11 C 0.7154(2) 0.2756(2) 0.18619(6) 0.0272(4) Uani 1 1 d . .
H11 H 0.6961 0.2334 0.2173 0.033 Uiso 1 1 calc R U
C12 C 0.2506(2) 0.4797(3) 0.10573(7) 0.0315(4) Uani 1 1 d . .
H12A H 0.2211 0.4344 0.1352 0.047 Uiso 1 1 calc R U
H12B H 0.2291 0.3991 0.0822 0.047 Uiso 1 1 calc R U
H12C H 0.1816 0.5758 0.1000 0.047 Uiso 1 1 calc R U
C13 C 0.4317(3) 0.1561(3) 0.16729(7) 0.0344(4) Uani 1 1 d . .
H13A H 0.4253 0.1189 0.1986 0.052 Uiso 1 1 calc R U
H13B H 0.4848 0.0724 0.1487 0.052 Uiso 1 1 calc R U
H13C H 0.3174 0.1780 0.1560 0.052 Uiso 1 1 calc R U
C14 C 0.4720(4) 0.8449(3) 0.02677(8) 0.0495(6) Uani 1 1 d . .
H14A H 0.4211 0.9523 0.0323 0.059 Uiso 1 1 calc R U
H14B H 0.4841 0.8284 -0.0061 0.059 Uiso 1 1 calc R U
C15 C 0.6381(3) 0.8293(3) 0.04996(8) 0.0447(6) Uani 1 1 d . .
H15A H 0.7316 0.8672 0.0304 0.054 Uiso 1 1 calc R U
H15B H 0.6395 0.8919 0.0784 0.054 Uiso 1 1 calc R U
C16 C 0.9227(4) 0.4304(4) 0.22476(9) 0.0540(7) Uani 1 1 d . .
H16A H 0.8704 0.4011 0.2536 0.081 Uiso 1 1 calc R U
H16B H 0.9717 0.5388 0.2270 0.081 Uiso 1 1 calc R U
H16C H 1.0121 0.3526 0.2175 0.081 Uiso 1 1 calc R U
C17 C 0.8243(2) 0.1535(2) 0.16141(6) 0.0262(4) Uani 1 1 d . .
C18 C 0.8195(3) -0.0091(3) 0.17331(7) 0.0348(5) Uani 1 1 d . .
H18 H 0.7490 -0.0433 0.1974 0.042 Uiso 1 1 calc R U
C19 C 0.9169(3) -0.1215(3) 0.15025(8) 0.0422(5) Uani 1 1 d . .
H19 H 0.9124 -0.2321 0.1586 0.051 Uiso 1 1 calc R U
C20 C 1.0206(3) -0.0731(3) 0.11519(8) 0.0397(5) Uani 1 1 d . .
H20 H 1.0869 -0.1501 0.0993 0.048 Uiso 1 1 calc R U
C21 C 1.0268(2) 0.0883(3) 0.10348(7) 0.0343(4) Uani 1 1 d . .
H21 H 1.0977 0.1221 0.0794 0.041 Uiso 1 1 calc R U
C22 C 0.9309(2) 0.2009(3) 0.12645(6) 0.0285(4) Uani 1 1 d . .
H22 H 0.9378 0.3117 0.1183 0.034 Uiso 1 1 calc R U
O1 O 0.3719(2) 0.71932(16) 0.04667(5) 0.0356(3) Uani 1 1 d . .
O2 O 0.65203(19) 0.66059(17) 0.05863(4) 0.0329(3) Uani 1 1 d . .
O3 O 0.4254(3) 0.3841(2) 0.23660(5) 0.0597(6) Uani 1 1 d . .
O4 O 0.79761(19) 0.42837(18) 0.19018(5) 0.0339(3) Uani 1 1 d . .

loop_
_atom_site_aniso_label
_atom_site_aniso_U_11
_atom_site_aniso_U_22
_atom_site_aniso_U_33
_atom_site_aniso_U_23
_atom_site_aniso_U_13
_atom_site_aniso_U_12
C1 0.0351(10) 0.0197(8) 0.0245(8) -0.0036(7) -0.0050(8) 0.0047(8)
C2 0.0532(13) 0.0308(10) 0.0208(8) -0.0070(7) 0.0004(8) 0.0094(10)
C3 0.0546(13) 0.0292(10) 0.0195(8) -0.0017(7) -0.0051(8) 0.0031(10)
C4 0.0322(10) 0.0195(9) 0.0251(8) 0.0000(7) -0.0024(7) 0.0022(8)
C5 0.0246(8) 0.0183(8) 0.0229(7) -0.0027(6) 0.0007(7) -0.0017(7)
C6 0.0379(10) 0.0223(9) 0.0280(8) -0.0059(7) 0.0032(8) -0.0018(8)
C7 0.0507(13) 0.0353(11) 0.0285(9) -0.0109(8) 0.0081(9) 0.0021(10)
C8 0.0323(10) 0.0439(12) 0.0235(8) -0.0021(8) 0.0038(7) 0.0037(10)
C9 0.0246(9) 0.0288(9) 0.0207(7) 0.0019(7) 0.0004(7) -0.0008(8)
C10 0.0230(8) 0.0199(8) 0.0198(7) -0.0016(6) 0.0002(6) -0.0013(7)
C11 0.0285(9) 0.0336(10) 0.0194(8) 0.0023(7) -0.0021(7) -0.0021(8)
C12 0.0258(9) 0.0267(10) 0.0421(11) 0.0002(9) -0.0020(8) 0.0006(8)
C13 0.0296(10) 0.0368(11) 0.0367(10) 0.0098(9) -0.0014(8) -0.0071(9)
C14 0.0733(18) 0.0261(11) 0.0491(13) 0.0118(10) -0.0116(12) -0.0072(12)
C15 0.0526(14) 0.0267(10) 0.0546(13) 0.0075(10) 0.0114(11) -0.0064(11)
C16 0.0519(14) 0.0621(17) 0.0481(13) -0.0052(12) -0.0238(12) -0.0138(14)
C17 0.0221(9) 0.0320(10) 0.0244(8) 0.0021(7) -0.0053(7) -0.0008(8)
C18 0.0339(11) 0.0367(11) 0.0339(10) 0.0117(9) -0.0029(8) 0.0010(9)
C19 0.0424(12) 0.0312(11) 0.0528(12) 0.0066(10) -0.0083(10) 0.0033(10)
C20 0.0320(10) 0.0397(12) 0.0474(12) -0.0082(10) -0.0044(9) 0.0065(10)
C21 0.0237(9) 0.0435(12) 0.0357(10) -0.0044(9) 0.0013(8) -0.0024(9)
C22 0.0222(9) 0.0324(10) 0.0308(9) 0.0021(7) -0.0023(7) -0.0030(8)
O1 0.0445(9) 0.0239(7) 0.0382(7) 0.0057(6) -0.0060(6) 0.0058(7)
O2 0.0359(8) 0.0272(7) 0.0355(7) 0.0050(6) 0.0045(6) -0.0041(6)
O3 0.0812(14) 0.0671(12) 0.0308(8) 0.0118(8) 0.0245(8) 0.0247(11)
O4 0.0348(7) 0.0367(8) 0.0301(7) -0.0045(6) -0.0088(6) -0.0056(7)

loop_
_atom_type_symbol
_atom_type_description
_atom_type_scat_dispersion_real
_atom_type_scat_dispersion_imag
_atom_type_scat_source
C C 0.0033 0.0016 'International Tables Vol C Tables 4.2.6.8 and 6.1.1.4'
H H 0.0000 0.0000 'International Tables Vol C Tables 4.2.6.8 and 6.1.1.4'
O O 0.0106 0.0060 'International Tables Vol C Tables 4.2.6.8 and 6.1.1.4'

loop_
_geom_angle_atom_site_label_1
_geom_angle_atom_site_label_2
_geom_angle_atom_site_label_3
_geom_angle
C2 C1 C10 110.99(15)
C2 C1 H1A 109.4
C10 C1 H1A 109.4
C2 C1 H1B 109.4
C10 C1 H1B 109.4
H1A C1 H1B 108.0
C3 C2 C1 110.68(17)
C3 C2 H2A 109.5
C1 C2 H2A 109.5
C3 C2 H2B 109.5
C1 C2 H2B 109.5
H2A C2 H2B 108.1
C2 C3 C4 111.13(15)
C2 C3 H3A 109.4
C4 C3 H3A 109.4
C2 C3 H3B 109.4
C4 C3 H3B 109.4
H3A C3 H3B 108.0
O1 C4 O2 106.57(15)
O1 C4 C3 109.84(15)
O2 C4 C3 107.45(16)
O1 C4 C5 108.80(15)
O2 C4 C5 110.53(14)
C3 C4 C5 113.43(15)
C6 C5 C12 110.04(16)
C6 C5 C4 108.76(14)
C12 C5 C4 109.15(15)
C6 C5 C10 107.57(14)
C12 C5 C10 113.09(15)
C4 C5 C10 108.13(13)
C7 C6 C5 111.60(16)
C7 C6 H6A 109.3
C5 C6 H6A 109.3
C7 C6 H6B 109.3
C5 C6 H6B 109.3
H6A C6 H6B 108.0
C8 C7 C6 116.39(16)
C8 C7 H7A 108.2
C6 C7 H7A 108.2
C8 C7 H7B 108.2
C6 C7 H7B 108.2
H7A C7 H7B 107.3
O3 C8 C7 118.65(19)
O3 C8 C9 118.7(2)
C7 C8 C9 122.62(16)
C13 C9 C8 106.78(15)
C13 C9 C11 108.08(15)
C8 C9 C11 102.72(14)
C13 C9 C10 113.92(14)
C8 C9 C10 113.89(15)
C11 C9 C10 110.71(14)
C1 C10 C5 111.34(13)
C1 C10 C9 113.13(14)
C5 C10 C9 114.62(14)
C1 C10 H10 105.6
C5 C10 H10 105.6
C9 C10 H10 105.6
O4 C11 C17 111.88(15)
O4 C11 C9 105.71(15)
C17 C11 C9 116.13(15)
O4 C11 H11 107.6
C17 C11 H11 107.6
C9 C11 H11 107.6
C5 C12 H12A 109.5
C5 C12 H12B 109.5
H12A C12 H12B 109.5
C5 C12 H12C 109.5
H12A C12 H12C 109.5
H12B C12 H12C 109.5
C9 C13 H13A 109.5
C9 C13 H13B 109.5
H13A C13 H13B 109.5
C9 C13 H13C 109.5
H13A C13 H13C 109.5
H13B C13 H13C 109.5
O1 C14 C15 103.47(17)
O1 C14 H14A 111.1
C15 C14 H14A 111.1
O1 C14 H14B 111.1
C15 C14 H14B 111.1
H14A C14 H14B 109.0
O2 C15 C14 103.68(19)
O2 C15 H15A 111.0
C14 C15 H15A 111.0
O2 C15 H15B 111.0
C14 C15 H15B 111.0
H15A C15 H15B 109.0
O4 C16 H16A 109.5
O4 C16 H16B 109.5
H16A C16 H16B 109.5
O4 C16 H16C 109.5
H16A C16 H16C 109.5
H16B C16 H16C 109.5
C18 C17 C22 118.56(19)
C18 C17 C11 120.36(17)
C22 C17 C11 121.08(18)
C19 C18 C17 120.5(2)
C19 C18 H18 119.7
C17 C18 H18 119.7
C20 C19 C18 120.3(2)
C20 C19 H19 119.8
C18 C19 H19 119.8
C21 C20 C19 119.4(2)
C21 C20 H20 120.3
C19 C20 H20 120.3
C20 C21 C22 120.6(2)
C20 C21 H21 119.7
C22 C21 H21 119.7
C21 C22 C17 120.58(19)
C21 C22 H22 119.7
C17 C22 H22 119.7
C4 O1 C14 106.66(17)
C15 O2 C4 108.58(17)
C16 O4 C11 112.68(17)

loop_
_geom_bond_atom_site_label_1
_geom_bond_atom_site_label_2
_geom_bond_distance
C1 C2 1.524(3)
C1 C10 1.537(2)
C1 H1A 0.9900
C1 H1B 0.9900
C2 C3 1.521(3)
C2 H2A 0.9900
C2 H2B 0.9900
C3 C4 1.524(3)
C3 H3A 0.9900
C3 H3B 0.9900
C4 O1 1.430(2)
C4 O2 1.431(2)
C4 C5 1.549(2)
C5 C6 1.534(2)
C5 C12 1.535(3)
C5 C10 1.553(2)
C6 C7 1.521(3)
C6 H6A 0.9900
C6 H6B 0.9900
C7 C8 1.496(3)
C7 H7A 0.9900
C7 H7B 0.9900
C8 O3 1.212(2)
C8 C9 1.548(3)
C9 C13 1.541(3)
C9 C11 1.564(3)
C9 C10 1.570(2)
C10 H10 1.0000
C11 O4 1.427(2)
C11 C17 1.518(3)
C11 H11 1.0000
C12 H12A 0.9800
C12 H12B 0.9800
C12 H12C 0.9800
C13 H13A 0.9800
C13 H13B 0.9800
C13 H13C 0.9800
C14 O1 1.434(3)
C14 C15 1.487(4)
C14 H14A 0.9900
C14 H14B 0.9900
C15 O2 1.425(3)
C15 H15A 0.9900
C15 H15B 0.9900
C16 O4 1.425(3)
C16 H16A 0.9800
C16 H16B 0.9800
C16 H16C 0.9800
C17 C18 1.393(3)
C17 C22 1.393(3)
C18 C19 1.389(3)
C18 H18 0.9500
C19 C20 1.384(3)
C19 H19 0.9500
C20 C21 1.382(3)
C20 H20 0.9500
C21 C22 1.382(3)
C21 H21 0.9500
C22 H22 0.9500

loop_
_geom_torsion_atom_site_label_1
_geom_torsion_atom_site_label_2
_geom_torsion_atom_site_label_3
_geom_torsion_atom_site_label_4
_geom_torsion
C10 C1 C2 C3 -57.4(2)
C1 C2 C3 C4 55.4(2)
C2 C3 C4 O1 -177.54(17)
C2 C3 C4 O2 66.9(2)
C2 C3 C4 C5 -55.5(2)
O1 C4 C5 C6 -66.28(19)
O2 C4 C5 C6 50.41(19)
C3 C4 C5 C6 171.16(17)
O1 C4 C5 C12 53.80(19)
O2 C4 C5 C12 170.49(15)
C3 C4 C5 C12 -68.8(2)
O1 C4 C5 C10 177.19(14)
O2 C4 C5 C10 -66.11(18)
C3 C4 C5 C10 54.6(2)
C12 C5 C6 C7 58.5(2)
C4 C5 C6 C7 178.05(17)
C10 C5 C6 C7 -65.1(2)
C5 C6 C7 C8 38.0(3)
C6 C7 C8 O3 178.4(2)
C6 C7 C8 C9 -1.7(3)
O3 C8 C9 C13 47.0(3)
C7 C8 C9 C13 -132.9(2)
O3 C8 C9 C11 -66.6(2)
C7 C8 C9 C11 113.5(2)
O3 C8 C9 C10 173.6(2)
C7 C8 C9 C10 -6.3(3)
C2 C1 C10 C5 58.5(2)
C2 C1 C10 C9 -170.69(16)
C6 C5 C10 C1 -172.79(15)
C12 C5 C10 C1 65.49(19)
C4 C5 C10 C1 -55.49(18)
C6 C5 C10 C9 57.19(19)
C12 C5 C10 C9 -64.5(2)
C4 C5 C10 C9 174.49(14)
C13 C9 C10 C1 -28.6(2)
C8 C9 C10 C1 -151.37(16)
C11 C9 C10 C1 93.48(18)
C13 C9 C10 C5 100.57(18)
C8 C9 C10 C5 -22.2(2)
C11 C9 C10 C5 -137.38(16)
C13 C9 C11 O4 -170.49(14)
C8 C9 C11 O4 -57.85(17)
C10 C9 C11 O4 64.10(18)
C13 C9 C11 C17 64.82(19)
C8 C9 C11 C17 177.46(16)
C10 C9 C11 C17 -60.6(2)
O1 C14 C15 O2 32.4(2)
O4 C11 C17 C18 145.56(17)
C9 C11 C17 C18 -93.0(2)
O4 C11 C17 C22 -34.4(2)
C9 C11 C17 C22 87.0(2)
C22 C17 C18 C19 -1.0(3)
C11 C17 C18 C19 178.96(18)
C17 C18 C19 C20 0.2(3)
C18 C19 C20 C21 0.3(3)
C19 C20 C21 C22 0.1(3)
C20 C21 C22 C17 -0.9(3)
C18 C17 C22 C21 1.4(3)
C11 C17 C22 C21 -178.60(17)
O2 C4 O1 C14 18.2(2)
C3 C4 O1 C14 -97.91(19)
C5 C4 O1 C14 137.39(17)
C15 C14 O1 C4 -31.3(2)
C14 C15 O2 C4 -21.9(2)
O1 C4 O2 C15 3.0(2)
C3 C4 O2 C15 120.65(17)
C5 C4 O2 C15 -115.11(17)
C17 C11 O4 C16 -77.9(2)
C9 C11 O4 C16 154.84(18)
